data_4125417
loop_
_publ_author_name
'Piou, Tiffany'
'Romanov-Michailidis, Fedor'
'Romanova-Michaelides, Maria'
'Jackson, Kelvin E.'
'Semakul, Natthawat'
'Taggart, Trevor D.'
'Newell, Brian S.'
'Rithner, Christopher D.'
'Paton, Robert S.'
'Rovis, Tomislav'

_publ_section_title
;
 Correlating Reactivity and Selectivity to Cyclopentadienyl Ligand
 Properties in Rh(III)-Catalyzed C-H Activation Reactions: An Experimental
 and Computational Study.
;
_journal_issue 3
_journal_name_full 'Journal of the American Chemical Society'
_journal_page_first 1296
_journal_page_last 1310
_journal_paper_doi 10.1021/jacs.6b11670
_journal_volume 139
_journal_year 2017
_chemical_formula_moiety 'C32 H38 Cl4 O2 Rh2'
_chemical_formula_sum 'C32 H38 Cl4 O2 Rh2'
_chemical_formula_weight 802.24
_chemical_name_systematic
; 
 ? 
;
_space_group_crystal_system monoclinic
_space_group_IT_number 15
_space_group_name_Hall '-C 2yc'
_space_group_name_H-M_alt 'C 1 2/c 1'
_symmetry_space_group_name_Hall '-C 2yc'
_symmetry_space_group_name_H-M 'C 1 2/c 1'
_atom_sites_solution_hydrogens geom
_audit_creation_method SHELXL-2013
_cell_angle_alpha 90
_cell_angle_beta 107.840(4)
_cell_angle_gamma 90
_cell_formula_units_Z 8
_cell_length_a 37.104(3)
_cell_length_b 8.7364(7)
_cell_length_c 20.2317(17)
_cell_measurement_reflns_used 9995
_cell_measurement_temperature 120(2)
_cell_measurement_theta_max 33.32
_cell_measurement_theta_min 2.69
_cell_volume 6242.9(9)
_computing_cell_refinement 'Bruker SAINT'
_computing_data_collection 'Bruker APEX2'
_computing_data_reduction 'Bruker SAINT'
_computing_molecular_graphics 'Bruker SHELXTL'
_computing_publication_material 'Bruker SHELXTL'
_computing_structure_refinement 'SHELXL-2013 (Sheldrick, 2013)'
_computing_structure_solution 'SHELXS-97 (Sheldrick 2008)'
_diffrn_ambient_temperature 120(2)
_diffrn_measured_fraction_theta_full 0.942
_diffrn_measured_fraction_theta_max 0.999
_diffrn_measurement_device_type 'Bruker APEX-II CCD'
_diffrn_measurement_method '\f and \w scans'
_diffrn_radiation_type MoK\a
_diffrn_radiation_wavelength 0.71073
_diffrn_reflns_av_R_equivalents 0.0555
_diffrn_reflns_av_unetI/netI 0.0209
_diffrn_reflns_Laue_measured_fraction_full 0.942
_diffrn_reflns_Laue_measured_fraction_max 0.999
_diffrn_reflns_limit_h_max 43
_diffrn_reflns_limit_h_min -43
_diffrn_reflns_limit_k_max 10
_diffrn_reflns_limit_k_min -10
_diffrn_reflns_limit_l_max 23
_diffrn_reflns_limit_l_min -23
_diffrn_reflns_number 76538
_diffrn_reflns_point_group_measured_fraction_full 0.942
_diffrn_reflns_point_group_measured_fraction_max 0.999
_diffrn_reflns_theta_full 25.242
_diffrn_reflns_theta_max 24.718
_diffrn_reflns_theta_min 2.076
_exptl_absorpt_coefficient_mu 1.429
_exptl_absorpt_correction_T_max 0.7466
_exptl_absorpt_correction_T_min 0.6530
_exptl_absorpt_correction_type multi-scan
_exptl_absorpt_process_details 'SCALE (Bruker, 2009)'
_exptl_crystal_colour red
_exptl_crystal_density_diffrn 1.707
_exptl_crystal_density_meas ?
_exptl_crystal_density_method 'not measured'
_exptl_crystal_description plate
_exptl_crystal_F_000 3232
_exptl_crystal_size_max 0.352
_exptl_crystal_size_mid 0.188
_exptl_crystal_size_min 0.075
_refine_diff_density_max 3.267
_refine_diff_density_min -1.192
_refine_diff_density_rms 0.390
_refine_ls_extinction_method none
_refine_ls_goodness_of_fit_ref 1.193
_refine_ls_hydrogen_treatment constr
_refine_ls_matrix_type full
_refine_ls_number_parameters 371
_refine_ls_number_reflns 5327
_refine_ls_number_restraints 0
_refine_ls_restrained_S_all 1.193
_refine_ls_R_factor_all 0.0502
_refine_ls_R_factor_gt 0.0375
_refine_ls_shift/su_max 0.000
_refine_ls_shift/su_mean 0.000
_refine_ls_structure_factor_coef Fsqd
_refine_ls_weighting_details 'w=1/[\s^2^(Fo^2^)+(0.0828P)^2^+37.3483P] where P=(Fo^2^+2Fc^2^)/3'
_refine_ls_weighting_scheme calc
_refine_ls_wR_factor_gt 0.1120
_refine_ls_wR_factor_ref 0.1424
_reflns_Friedel_coverage 0.000
_reflns_number_gt 4554
_reflns_number_total 5327
_reflns_threshold_expression 'I > 2\s(I)'
_cod_data_source_file Rh6.cif
_cod_data_source_block rovis205r
_cod_depositor_comments
;
The following automatic conversions were performed:

'_exptl_crystal_density_meas' value 'not measured' was changed to '?'
- the value is perceived as not measured.

Automatic conversion script
Id: cif_fix_values 4268 2015-11-12 08:31:59Z antanas 

 Adding full bibliography for 4125410--4125429.cif.
;
_cod_database_code 4125417
_shelx_space_group_comment
; 
The symmetry employed for this shelxl refinement is uniquely defined 
by the following loop, which should always be used as a source of 
symmetry information in preference to the above space-group names. 
They are only intended as comments. 
;
_shelx_estimated_absorpt_t_min 0.633
_shelx_estimated_absorpt_t_max 0.900
_shelxl_version_number 2013-4

loop_
_space_group_symop_operation_xyz
'x, y, z'
'-x, y, -z+1/2'
'x+1/2, y+1/2, z'
'-x+1/2, y+1/2, -z+1/2'
'-x, -y, -z'
'x, -y, z-1/2'
'-x+1/2, -y+1/2, -z'
'x+1/2, -y+1/2, z-1/2'

loop_
_atom_site_label
_atom_site_type_symbol
_atom_site_fract_x
_atom_site_fract_y
_atom_site_fract_z
_atom_site_U_iso_or_equiv
_atom_site_adp_type
_atom_site_occupancy
_atom_site_site_symmetry_order
_atom_site_calc_flag
_atom_site_refinement_flags_posn
_atom_site_refinement_flags_adp
Rh1 Rh 0.08771(2) 0.22597(4) 0.45901(2) 0.00844(15) Uani 1 1 d . .
Cl1 Cl 0.08849(4) 0.49714(14) 0.43845(7) 0.0179(3) Uani 1 1 d . .
Cl2 Cl 0.13407(4) 0.26444(16) 0.57309(7) 0.0154(3) Uani 1 1 d . .
C1 C 0.11693(15) 0.1188(6) 0.3958(3) 0.0118(11) Uani 1 1 d . .
C2 C 0.11074(15) 0.0067(6) 0.4446(3) 0.0136(11) Uani 1 1 d . .
C3 C 0.07081(16) -0.0069(6) 0.4322(3) 0.0136(11) Uani 1 1 d . .
C4 C 0.05199(14) 0.0946(6) 0.3760(3) 0.0122(11) Uani 1 1 d . .
C5 C 0.08003(15) 0.1688(6) 0.3522(3) 0.0133(11) Uani 1 1 d . .
C6 C 0.15315(15) 0.1652(6) 0.3853(3) 0.0135(11) Uani 1 1 d . .
C7 C 0.17899(17) 0.2621(7) 0.4309(3) 0.0227(13) Uani 1 1 d . .
H7 H 0.1741 0.2954 0.4720 0.027 Uiso 1 1 calc R U
C8 C 0.21158(17) 0.3110(8) 0.4177(3) 0.0256(14) Uani 1 1 d . .
H8 H 0.2289 0.3763 0.4496 0.031 Uiso 1 1 calc R U
C9 C 0.21876(17) 0.2637(7) 0.3573(3) 0.0234(14) Uani 1 1 d . .
C10 C 0.19365(18) 0.1649(8) 0.3122(3) 0.0270(14) Uani 1 1 d . .
H10 H 0.1989 0.1297 0.2716 0.032 Uiso 1 1 calc R U
C11 C 0.16113(17) 0.1172(7) 0.3258(3) 0.0239(13) Uani 1 1 d . .
H11 H 0.1440 0.0508 0.2941 0.029 Uiso 1 1 calc R U
O1 O 0.24993(12) 0.3068(6) 0.3382(2) 0.0335(11) Uani 1 1 d . .
C12 C 0.27484(18) 0.4138(8) 0.3806(4) 0.0340(16) Uani 1 1 d . .
H12A H 0.2609 0.5077 0.3835 0.051 Uiso 1 1 calc R U
H12B H 0.2952 0.4375 0.3606 0.051 Uiso 1 1 calc R U
H12C H 0.2858 0.3709 0.4272 0.051 Uiso 1 1 calc R U
C13 C 0.14005(16) -0.0829(7) 0.4973(3) 0.0199(12) Uani 1 1 d . .
H13A H 0.1370 -0.0668 0.5433 0.030 Uiso 1 1 calc R U
H13B H 0.1653 -0.0488 0.4978 0.030 Uiso 1 1 calc R U
H13C H 0.1371 -0.1919 0.4855 0.030 Uiso 1 1 calc R U
C14 C 0.05264(16) -0.1110(6) 0.4702(3) 0.0171(12) Uani 1 1 d . .
H14A H 0.0536 -0.2162 0.4540 0.026 Uiso 1 1 calc R U
H14B H 0.0262 -0.0804 0.4618 0.026 Uiso 1 1 calc R U
H14C H 0.0661 -0.1052 0.5201 0.026 Uiso 1 1 calc R U
C15 C 0.01009(15) 0.1128(6) 0.3468(3) 0.0168(12) Uani 1 1 d . .
H15A H 0.0000 0.0354 0.3108 0.025 Uiso 1 1 calc R U
H15B H 0.0042 0.2151 0.3265 0.025 Uiso 1 1 calc R U
H15C H -0.0015 0.1000 0.3839 0.025 Uiso 1 1 calc R U
C16 C 0.07344(17) 0.2786(6) 0.2936(3) 0.0171(12) Uani 1 1 d . .
H16A H 0.0705 0.2222 0.2504 0.026 Uiso 1 1 calc R U
H16B H 0.0951 0.3483 0.3023 0.026 Uiso 1 1 calc R U
H16C H 0.0504 0.3376 0.2895 0.026 Uiso 1 1 calc R U
Rh2 Rh 0.08889(2) 0.28367(4) 0.63928(2) 0.00822(16) Uani 1 1 d . .
Cl3 Cl 0.04189(3) 0.25668(14) 0.52358(6) 0.0111(3) Uani 1 1 d . .
Cl4 Cl 0.09194(4) 0.01165(15) 0.65699(7) 0.0200(3) Uani 1 1 d . .
C17 C 0.11784(15) 0.3818(6) 0.7376(3) 0.0125(11) Uani 1 1 d . .
C18 C 0.11186(15) 0.4994(6) 0.6843(3) 0.0127(11) Uani 1 1 d . .
C19 C 0.07208(16) 0.5133(6) 0.6508(3) 0.0132(11) Uani 1 1 d . .
C20 C 0.05296(15) 0.4076(6) 0.6841(3) 0.0113(10) Uani 1 1 d . .
C21 C 0.08068(15) 0.3298(6) 0.7382(3) 0.0116(11) Uani 1 1 d . .
C22 C 0.15483(15) 0.3295(7) 0.7850(3) 0.0163(11) Uani 1 1 d . .
C23 C 0.18365(16) 0.2762(7) 0.7598(3) 0.0205(13) Uani 1 1 d . .
H23 H 0.1797 0.2762 0.7112 0.025 Uiso 1 1 calc R U
C24 C 0.21779(17) 0.2233(7) 0.8038(3) 0.0261(15) Uani 1 1 d . .
H24 H 0.2374 0.1907 0.7860 0.031 Uiso 1 1 calc R U
C25 C 0.22278(17) 0.2190(7) 0.8757(3) 0.0240(14) Uani 1 1 d . .
O2 O 0.25502(12) 0.1642(6) 0.9238(2) 0.0339(11) Uani 1 1 d . .
C28 C 0.28395(18) 0.1030(9) 0.8990(4) 0.0386(18) Uani 1 1 d . .
H28A H 0.2736 0.0193 0.8665 0.058 Uiso 1 1 calc R U
H28B H 0.3046 0.0641 0.9382 0.058 Uiso 1 1 calc R U
H28C H 0.2936 0.1835 0.8752 0.058 Uiso 1 1 calc R U
C26 C 0.19508(17) 0.2747(7) 0.9016(3) 0.0230(14) Uani 1 1 d . .
H26 H 0.1992 0.2752 0.9503 0.028 Uiso 1 1 calc R U
C27 C 0.16109(16) 0.3303(7) 0.8569(3) 0.0207(13) Uani 1 1 d . .
H27 H 0.1422 0.3687 0.8753 0.025 Uiso 1 1 calc R U
C29 C 0.14103(17) 0.5945(7) 0.6661(3) 0.0218(13) Uani 1 1 d . .
H29A H 0.1377 0.5852 0.6163 0.033 Uiso 1 1 calc R U
H29B H 0.1664 0.5586 0.6926 0.033 Uiso 1 1 calc R U
H29C H 0.1381 0.7019 0.6776 0.033 Uiso 1 1 calc R U
C30 C 0.05413(17) 0.6206(6) 0.5937(3) 0.0176(12) Uani 1 1 d . .
H30A H 0.0569 0.7256 0.6117 0.026 Uiso 1 1 calc R U
H30B H 0.0272 0.5959 0.5743 0.026 Uiso 1 1 calc R U
H30C H 0.0664 0.6115 0.5574 0.026 Uiso 1 1 calc R U
C31 C 0.01091(15) 0.3881(7) 0.6653(3) 0.0169(12) Uani 1 1 d . .
H31A H 0.0050 0.2821 0.6740 0.025 Uiso 1 1 calc R U
H31B H -0.0007 0.4122 0.6160 0.025 Uiso 1 1 calc R U
H31C H 0.0009 0.4574 0.6935 0.025 Uiso 1 1 calc R U
C32 C 0.07365(16) 0.2137(6) 0.7869(3) 0.0153(12) Uani 1 1 d . .
H32A H 0.0953 0.1438 0.8017 0.023 Uiso 1 1 calc R U
H32B H 0.0507 0.1556 0.7634 0.023 Uiso 1 1 calc R U
H32C H 0.0703 0.2655 0.8276 0.023 Uiso 1 1 calc R U

loop_
_atom_site_aniso_label
_atom_site_aniso_U_11
_atom_site_aniso_U_22
_atom_site_aniso_U_33
_atom_site_aniso_U_23
_atom_site_aniso_U_13
_atom_site_aniso_U_12
Rh1 0.0116(2) 0.0074(2) 0.0072(2) -0.00067(14) 0.00402(18) -0.00024(15)
Cl1 0.0305(8) 0.0076(6) 0.0210(7) 0.0003(5) 0.0161(6) -0.0003(5)
Cl2 0.0107(7) 0.0253(7) 0.0109(7) -0.0067(5) 0.0042(5) 0.0004(5)
C1 0.016(3) 0.013(3) 0.008(2) -0.005(2) 0.006(2) -0.001(2)
C2 0.021(3) 0.008(3) 0.013(3) -0.003(2) 0.006(2) 0.002(2)
C3 0.023(3) 0.010(3) 0.010(3) -0.005(2) 0.009(2) -0.002(2)
C4 0.015(3) 0.008(3) 0.013(2) -0.002(2) 0.003(2) 0.001(2)
C5 0.018(3) 0.012(3) 0.008(2) -0.007(2) 0.002(2) -0.003(2)
C6 0.014(3) 0.014(3) 0.013(3) 0.000(2) 0.004(2) 0.003(2)
C7 0.021(3) 0.030(3) 0.021(3) -0.010(3) 0.012(3) -0.004(3)
C8 0.018(3) 0.028(3) 0.030(3) -0.013(3) 0.007(3) -0.008(3)
C9 0.015(3) 0.021(3) 0.035(4) 0.012(3) 0.010(3) 0.005(2)
C10 0.028(3) 0.038(4) 0.021(3) -0.006(3) 0.017(3) -0.004(3)
C11 0.023(3) 0.030(3) 0.022(3) -0.009(3) 0.012(3) -0.006(3)
O1 0.020(2) 0.046(3) 0.038(3) -0.003(2) 0.016(2) -0.008(2)
C12 0.021(3) 0.036(4) 0.050(4) -0.003(3) 0.017(3) -0.004(3)
C13 0.025(3) 0.015(3) 0.016(3) 0.002(2) 0.002(2) 0.005(2)
C14 0.026(3) 0.008(3) 0.019(3) 0.001(2) 0.008(2) -0.005(2)
C15 0.014(3) 0.020(3) 0.014(3) 0.000(2) 0.001(2) -0.004(2)
C16 0.020(3) 0.020(3) 0.010(3) 0.002(2) 0.004(2) 0.001(2)
Rh2 0.0112(2) 0.0073(3) 0.0066(2) -0.00057(14) 0.00329(17) 0.00036(15)
Cl3 0.0104(6) 0.0154(6) 0.0077(6) -0.0011(5) 0.0033(5) 0.0003(5)
Cl4 0.0388(8) 0.0070(6) 0.0118(6) -0.0001(5) 0.0040(6) 0.0009(6)
C17 0.016(3) 0.013(3) 0.009(2) -0.004(2) 0.005(2) 0.000(2)
C18 0.024(3) 0.008(3) 0.010(3) -0.006(2) 0.011(2) -0.003(2)
C19 0.022(3) 0.007(3) 0.013(3) -0.003(2) 0.008(2) 0.001(2)
C20 0.018(3) 0.008(2) 0.011(2) -0.003(2) 0.008(2) 0.002(2)
C21 0.016(3) 0.011(3) 0.009(2) -0.005(2) 0.006(2) 0.001(2)
C22 0.014(3) 0.023(3) 0.012(3) -0.006(2) 0.003(2) -0.003(2)
C23 0.017(3) 0.032(4) 0.011(3) -0.003(2) 0.001(2) -0.002(2)
C24 0.016(3) 0.039(4) 0.024(3) -0.006(3) 0.006(3) 0.002(3)
C25 0.014(3) 0.036(4) 0.018(3) -0.002(3) 0.000(2) 0.002(3)
O2 0.020(2) 0.055(3) 0.021(2) -0.004(2) -0.0008(18) 0.009(2)
C28 0.017(3) 0.057(5) 0.038(4) -0.008(4) 0.002(3) 0.013(3)
C26 0.020(3) 0.039(4) 0.011(3) 0.000(2) 0.006(2) -0.002(3)
C27 0.014(3) 0.036(4) 0.013(3) -0.003(3) 0.005(2) -0.002(3)
C29 0.024(3) 0.016(3) 0.029(3) -0.002(2) 0.013(3) -0.007(2)
C30 0.030(3) 0.007(3) 0.016(3) 0.001(2) 0.009(2) 0.006(2)
C31 0.013(3) 0.021(3) 0.016(3) -0.001(2) 0.003(2) 0.001(2)
C32 0.017(3) 0.017(3) 0.013(3) 0.004(2) 0.007(2) -0.003(2)

loop_
_atom_type_symbol
_atom_type_description
_atom_type_scat_dispersion_real
_atom_type_scat_dispersion_imag
_atom_type_scat_source
C C 0.0033 0.0016 'International Tables Vol C Tables 4.2.6.8 and 6.1.1.4'
H H 0.0000 0.0000 'International Tables Vol C Tables 4.2.6.8 and 6.1.1.4'
O O 0.0106 0.0060 'International Tables Vol C Tables 4.2.6.8 and 6.1.1.4'
Cl Cl 0.1484 0.1585 'International Tables Vol C Tables 4.2.6.8 and 6.1.1.4'
Rh Rh -1.1178 0.9187 'International Tables Vol C Tables 4.2.6.8 and 6.1.1.4'

loop_
_geom_angle_atom_site_label_1
_geom_angle_atom_site_label_2
_geom_angle_atom_site_label_3
_geom_angle
C4 Rh1 C1 66.3(2)
C4 Rh1 C3 39.4(2)
C1 Rh1 C3 66.1(2)
C4 Rh1 C5 39.0(2)
C1 Rh1 C5 39.6(2)
C3 Rh1 C5 65.6(2)
C4 Rh1 C2 65.8(2)
C1 Rh1 C2 39.8(2)
C3 Rh1 C2 38.8(2)
C5 Rh1 C2 66.0(2)
C4 Rh1 Cl1 115.61(14)
C1 Rh1 Cl1 107.06(15)
C3 Rh1 Cl1 154.97(15)
C5 Rh1 Cl1 93.42(15)
C2 Rh1 Cl1 145.69(15)
C4 Rh1 Cl2 155.18(14)
C1 Rh1 Cl2 106.69(14)
C3 Rh1 Cl2 115.82(15)
C5 Rh1 Cl2 145.06(15)
C2 Rh1 Cl2 93.22(14)
Cl1 Rh1 Cl2 89.17(5)
C4 Rh1 Cl3 96.50(14)
C1 Rh1 Cl3 158.46(15)
C3 Rh1 Cl3 92.40(14)
C5 Rh1 Cl3 131.29(15)
C2 Rh1 Cl3 122.48(15)
Cl1 Rh1 Cl3 91.80(4)
Cl2 Rh1 Cl3 83.35(4)
Rh1 Cl2 Rh2 97.13(5)
C5 C1 C2 107.4(4)
C5 C1 C6 124.1(5)
C2 C1 C6 128.3(5)
C5 C1 Rh1 70.9(3)
C2 C1 Rh1 70.9(3)
C6 C1 Rh1 128.1(4)
C3 C2 C1 107.8(5)
C3 C2 C13 124.9(5)
C1 C2 C13 127.2(5)
C3 C2 Rh1 70.4(3)
C1 C2 Rh1 69.2(3)
C13 C2 Rh1 127.1(4)
C2 C3 C4 108.3(5)
C2 C3 C14 124.8(5)
C4 C3 C14 126.8(5)
C2 C3 Rh1 70.7(3)
C4 C3 Rh1 69.5(3)
C14 C3 Rh1 126.4(4)
C5 C4 C3 108.6(5)
C5 C4 C15 126.5(5)
C3 C4 C15 124.9(5)
C5 C4 Rh1 71.3(3)
C3 C4 Rh1 71.1(3)
C15 C4 Rh1 125.2(4)
C4 C5 C1 107.9(5)
C4 C5 C16 127.1(5)
C1 C5 C16 125.0(5)
C4 C5 Rh1 69.6(3)
C1 C5 Rh1 69.5(3)
C16 C5 Rh1 126.2(4)
C11 C6 C7 118.1(5)
C11 C6 C1 119.0(5)
C7 C6 C1 122.8(5)
C8 C7 C6 121.6(5)
C7 C8 C9 119.5(6)
O1 C9 C10 116.0(6)
O1 C9 C8 124.6(6)
C10 C9 C8 119.4(6)
C11 C10 C9 120.6(6)
C10 C11 C6 120.8(6)
C9 O1 C12 117.4(5)
C20 Rh2 C17 66.3(2)
C20 Rh2 C19 39.8(2)
C17 Rh2 C19 66.4(2)
C20 Rh2 C18 65.9(2)
C17 Rh2 C18 39.8(2)
C19 Rh2 C18 38.9(2)
C20 Rh2 C21 38.9(2)
C17 Rh2 C21 39.7(2)
C19 Rh2 C21 66.0(2)
C18 Rh2 C21 66.01(19)
C20 Rh2 Cl4 116.59(15)
C17 Rh2 Cl4 105.79(15)
C19 Rh2 Cl4 156.32(15)
C18 Rh2 Cl4 144.03(15)
C21 Rh2 Cl4 93.44(15)
C20 Rh2 Cl2 153.12(14)
C17 Rh2 Cl2 107.71(14)
C19 Rh2 Cl2 113.32(15)
C18 Rh2 Cl2 92.45(14)
C21 Rh2 Cl2 146.73(14)
Cl4 Rh2 Cl2 90.28(5)
C20 Rh2 Cl3 95.76(14)
C17 Rh2 Cl3 158.91(15)
C19 Rh2 Cl3 92.77(15)
C18 Rh2 Cl3 123.97(15)
C21 Rh2 Cl3 129.81(14)
Cl4 Rh2 Cl3 91.96(5)
Cl2 Rh2 Cl3 82.99(4)
Rh1 Cl3 Rh2 96.42(4)
C21 C17 C18 107.3(4)
C21 C17 C22 126.0(5)
C18 C17 C22 126.6(5)
C21 C17 Rh2 71.0(3)
C18 C17 Rh2 71.0(3)
C22 C17 Rh2 125.5(4)
C19 C18 C17 108.2(4)
C19 C18 C29 123.8(5)
C17 C18 C29 128.0(5)
C19 C18 Rh2 69.9(3)
C17 C18 Rh2 69.3(3)
C29 C18 Rh2 127.2(4)
C18 C19 C20 107.9(4)
C18 C19 C30 125.2(5)
C20 C19 C30 126.8(5)
C18 C19 Rh2 71.2(3)
C20 C19 Rh2 69.7(3)
C30 C19 Rh2 126.0(4)
C21 C20 C19 108.7(5)
C21 C20 C31 126.3(5)
C19 C20 C31 125.0(5)
C21 C20 Rh2 71.6(3)
C19 C20 Rh2 70.5(3)
C31 C20 Rh2 125.0(4)
C20 C21 C17 107.8(4)
C20 C21 C32 126.9(5)
C17 C21 C32 125.2(5)
C20 C21 Rh2 69.5(3)
C17 C21 Rh2 69.2(3)
C32 C21 Rh2 126.2(4)
C23 C22 C27 118.6(5)
C23 C22 C17 121.7(5)
C27 C22 C17 119.7(5)
C24 C23 C22 121.8(6)
C23 C24 C25 118.5(6)
O2 C25 C26 116.3(5)
O2 C25 C24 123.3(5)
C26 C25 C24 120.3(6)
C25 O2 C28 118.0(5)
C25 C26 C27 120.6(6)
C26 C27 C22 120.0(5)

loop_
_geom_bond_atom_site_label_1
_geom_bond_atom_site_label_2
_geom_bond_distance
Rh1 C4 2.128(5)
Rh1 C1 2.131(5)
Rh1 C3 2.149(5)
Rh1 C5 2.150(5)
Rh1 C2 2.153(5)
Rh1 Cl1 2.4070(13)
Rh1 Cl2 2.4427(13)
Rh1 Cl3 2.4557(13)
Cl2 Rh2 2.4510(13)
C1 C5 1.450(7)
C1 C2 1.459(7)
C1 C6 1.480(7)
C2 C3 1.430(8)
C2 C13 1.490(7)
C3 C4 1.441(7)
C3 C14 1.480(7)
C4 C5 1.430(8)
C4 C15 1.493(7)
C5 C16 1.485(8)
C6 C11 1.388(8)
C6 C7 1.395(8)
C7 C8 1.383(9)
C8 C9 1.391(9)
C9 O1 1.379(7)
C9 C10 1.387(9)
C10 C11 1.382(8)
O1 C12 1.407(8)
Rh2 C20 2.125(5)
Rh2 C17 2.130(5)
Rh2 C19 2.135(5)
Rh2 C18 2.152(5)
Rh2 C21 2.154(5)
Rh2 Cl4 2.4009(14)
Rh2 Cl3 2.4648(13)
C17 C21 1.456(7)
C17 C18 1.456(7)
C17 C22 1.486(7)
C18 C19 1.428(8)
C18 C29 1.497(7)
C19 C20 1.450(7)
C19 C30 1.479(7)
C20 C21 1.424(7)
C20 C31 1.498(7)
C21 C32 1.491(7)
C22 C23 1.398(8)
C22 C27 1.401(7)
C23 C24 1.386(9)
C24 C25 1.409(9)
C25 O2 1.376(7)
C25 C26 1.376(9)
O2 C28 1.421(8)
C26 C27 1.394(8)
